data_4500574
loop_
_publ_author_name
'Yamada, Teppei'
'Iwakiri, Shoji'
'Hara, Takafumi'
'Kanaizuka, Katsuhiko'
'Kurmoo, Mohamedally'
'Kitagawa, Hiroshi'

_publ_section_title
;
 Porous Interpenetrating Metal&#x2212;Organic Frameworks with Hierarchical
 Nodes
;
_journal_issue 5
_journal_name_full 'Crystal Growth &amp; Design'
_journal_page_first 1798
_journal_paper_doi 10.1021/cg1017278
_journal_volume 11
_journal_year 2011
_chemical_formula_moiety 'C38 H20 N2 O12 S2 Zn2'
_chemical_formula_sum 'C38 H20 N2 O12 S2 Zn2'
_chemical_formula_weight 891.520
_chemical_name_common '[Zn2(sbpdc)2(bpy)]'
_chemical_name_systematic
;
 ?
;
_space_group_IT_number 14
_symmetry_cell_setting monoclinic
_symmetry_space_group_name_Hall '-P 2ybc'
_symmetry_space_group_name_H-M 'P 1 21/c 1'
_atom_sites_solution_hydrogens geom
_atom_sites_solution_primary direct
_atom_sites_solution_secondary difmap
_audit_creation_method SHELXL-97
_cell_angle_alpha 90.00
_cell_angle_beta 103.1020(10)
_cell_angle_gamma 90.00
_cell_formula_units_Z 4
_cell_length_a 13.8963(17)
_cell_length_b 23.221(3)
_cell_length_c 18.872(2)
_cell_measurement_temperature 100(2)
_cell_volume 5931.2(12)
_computing_cell_refinement 'SAINT (Bruker, 2007)'
_computing_data_collection 'APEX2 (Bruker, 2007)'
_computing_data_reduction 'SAINT (Bruker, 2007)'
_computing_molecular_graphics 'Yadokari-XG 2009 (Wakita, Nemoto et al., 2009)'
_computing_publication_material 'Yadokari-XG 2009 (Wakita, Nemoto et al., 2009)'
_computing_structure_refinement 'SHELXL97 (Sheldrick, 2008)'
_computing_structure_solution 'SHELXS97 (Sheldrick, 2008)'
_diffrn_ambient_temperature 100(2)
_diffrn_detector_area_resol_mean 8.333
_diffrn_measured_fraction_theta_full 0.941
_diffrn_measured_fraction_theta_max 0.941
_diffrn_measurement_device 'Bruker APEX-II CCD-detector'
_diffrn_measurement_method '\f and \w scans'
_diffrn_radiation_monochromator 'Bruker Helios multilayered confocal mirror'
_diffrn_radiation_source 'Bruker TXS fine-focus rotating anode'
_diffrn_radiation_type MoK\a
_diffrn_radiation_wavelength 0.71073
_diffrn_reflns_av_R_equivalents 0.0287
_diffrn_reflns_av_sigmaI/netI 0.0227
_diffrn_reflns_limit_h_max 18
_diffrn_reflns_limit_h_min -18
_diffrn_reflns_limit_k_max 31
_diffrn_reflns_limit_k_min -31
_diffrn_reflns_limit_l_max 25
_diffrn_reflns_limit_l_min -25
_diffrn_reflns_number 68258
_diffrn_reflns_theta_full 28.75
_diffrn_reflns_theta_max 28.75
_diffrn_reflns_theta_min 1.41
_diffrn_standards_number none
_exptl_absorpt_coefficient_mu 0.921
_exptl_absorpt_correction_T_max 0.9135
_exptl_absorpt_correction_T_min 0.7696
_exptl_absorpt_correction_type 'multi-scan, numerical'
_exptl_absorpt_process_details 'SDABS (Sheldrick, 2008)'
_exptl_crystal_colour colorless
_exptl_crystal_density_diffrn 0.998
_exptl_crystal_density_method 'not measured'
_exptl_crystal_description Block
_exptl_crystal_F_000 1800
_exptl_crystal_size_max 0.30
_exptl_crystal_size_mid 0.10
_exptl_crystal_size_min 0.10
_refine_diff_density_max 0.493
_refine_diff_density_min -0.331
_refine_diff_density_rms 0.054
_refine_ls_extinction_method none
_refine_ls_goodness_of_fit_ref 1.075
_refine_ls_hydrogen_treatment constr
_refine_ls_matrix_type full
_refine_ls_number_parameters 505
_refine_ls_number_reflns 14487
_refine_ls_number_restraints 0
_refine_ls_restrained_S_all 1.075
_refine_ls_R_factor_all 0.0360
_refine_ls_R_factor_gt 0.0295
_refine_ls_shift/su_max 0.003
_refine_ls_shift/su_mean 0.000
_refine_ls_structure_factor_coef Fsqd
_refine_ls_weighting_details 'calc w=1/[\s^2^(Fo^2^)+(0.0310P)^2^+3.2937P] where P=(Fo^2^+2Fc^2^)/3'
_refine_ls_weighting_scheme calc
_refine_ls_wR_factor_gt 0.0750
_refine_ls_wR_factor_ref 0.0773
_reflns_number_gt 12101
_reflns_number_total 14487
_reflns_threshold_expression >2sigma(I)
_cod_data_source_file cg1017278_si_005.cif
_cod_data_source_block '[Zn2(sbpdc)2(bpy)]_sq'
_cod_original_cell_volume 5931.1(13)
_cod_database_code 4500574

loop_
_symmetry_equiv_pos_as_xyz
'x, y, z'
'-x, y+1/2, -z+1/2'
'-x, -y, -z'
'x, -y-1/2, z-1/2'

loop_
_atom_site_label
_atom_site_type_symbol
_atom_site_fract_x
_atom_site_fract_y
_atom_site_fract_z
_atom_site_U_iso_or_equiv
_atom_site_adp_type
_atom_site_occupancy
_atom_site_symmetry_multiplicity
_atom_site_calc_flag
_atom_site_refinement_flags
Zn1 Zn 0.338661(11) 0.010065(7) 0.674966(8) 0.01133(4) Uani 1 1 d .
Zn2 Zn 0.121899(11) -0.009078(7) 0.640476(8) 0.01097(4) Uani 1 1 d .
S1 S 0.10645(3) -0.270545(19) 0.40878(3) 0.03251(11) Uani 1 1 d .
S2 S 0.35800(3) 0.272030(18) 0.90795(2) 0.02547(9) Uani 1 1 d .
O1 O 0.30348(8) -0.06237(5) 0.61092(6) 0.0253(2) Uani 1 1 d .
O2 O 0.14081(8) -0.07804(4) 0.57778(6) 0.0196(2) Uani 1 1 d .
O3 O 0.17149(8) -0.44088(5) 0.22975(6) 0.0202(2) Uani 1 1 d .
O4 O 0.33481(8) -0.45633(5) 0.25873(6) 0.0216(2) Uani 1 1 d .
O5 O 0.32491(8) 0.08023(4) 0.73580(6) 0.0215(2) Uani 1 1 d .
O6 O 0.16220(8) 0.06299(5) 0.70555(6) 0.0215(2) Uani 1 1 d .
O7 O 0.12286(8) 0.45626(4) 1.05529(5) 0.0184(2) Uani 1 1 d .
O8 O 0.28711(8) 0.44157(5) 1.08429(6) 0.0229(2) Uani 1 1 d .
O9 O 0.04010(10) -0.24245(7) 0.35062(9) 0.0591(5) Uani 1 1 d .
O10 O 0.06437(12) -0.30561(7) 0.45618(11) 0.0641(6) Uani 1 1 d .
O11 O 0.40821(9) 0.24113(6) 0.97170(8) 0.0374(3) Uani 1 1 d .
O12 O 0.41830(9) 0.30384(6) 0.86940(8) 0.0387(3) Uani 1 1 d .
C1 C 0.22919(11) -0.08954(6) 0.57731(8) 0.0163(3) Uani 1 1 d .
C2 C 0.24836(11) -0.14003(6) 0.53318(8) 0.0169(3) Uani 1 1 d .
C3 C 0.17013(11) -0.17486(6) 0.49836(8) 0.0181(3) Uani 1 1 d .
H3A H 0.1043 -0.1672 0.5021 0.022 Uiso 1 1 calc R
C4 C 0.34376(11) -0.15160(7) 0.52594(9) 0.0243(3) Uani 1 1 d .
H4A H 0.3963 -0.1275 0.5502 0.029 Uiso 1 1 calc R
C5 C 0.19184(11) -0.22068(6) 0.45843(8) 0.0191(3) Uani 1 1 d .
C6 C 0.36479(12) -0.19736(7) 0.48428(10) 0.0286(4) Uani 1 1 d .
H6A H 0.4301 -0.2039 0.4785 0.034 Uiso 1 1 calc R
C7 C 0.28752(11) -0.23316(7) 0.45138(9) 0.0228(3) Uani 1 1 d .
C8 C 0.29215(12) -0.28475(7) 0.40696(10) 0.0269(4) Uani 1 1 d .
C9 C 0.19949(11) -0.30857(7) 0.37829(10) 0.0249(3) Uani 1 1 d .
C10 C 0.37522(13) -0.31090(9) 0.39219(12) 0.0420(5) Uani 1 1 d .
H10A H 0.4392 -0.2959 0.4121 0.050 Uiso 1 1 calc R
C11 C 0.18597(11) -0.35567(7) 0.33278(9) 0.0243(3) Uani 1 1 d .
H11A H 0.1218 -0.3703 0.3126 0.029 Uiso 1 1 calc R
C12 C 0.36356(12) -0.35939(8) 0.34783(11) 0.0372(5) Uani 1 1 d .
H12A H 0.4202 -0.3779 0.3383 0.045 Uiso 1 1 calc R
C13 C 0.26980(11) -0.38121(7) 0.31718(9) 0.0227(3) Uani 1 1 d .
C14 C 0.25775(11) -0.43030(6) 0.26445(8) 0.0168(3) Uani 1 1 d .
C15 C 0.23627(11) 0.09209(6) 0.73546(8) 0.0170(3) Uani 1 1 d .
C16 C 0.21675(11) 0.14612(6) 0.77426(8) 0.0175(3) Uani 1 1 d .
C17 C 0.29578(11) 0.17797(7) 0.81458(8) 0.0209(3) Uani 1 1 d .
H17A H 0.3623 0.1668 0.8175 0.025 Uiso 1 1 calc R
C18 C 0.11978(11) 0.16426(7) 0.76896(8) 0.0212(3) Uani 1 1 d .
H18A H 0.0671 0.1427 0.7401 0.025 Uiso 1 1 calc R
C19 C 0.27309(11) 0.22626(7) 0.84998(8) 0.0204(3) Uani 1 1 d .
C20 C 0.09846(11) 0.21300(7) 0.80472(9) 0.0221(3) Uani 1 1 d .
H20A H 0.0320 0.2249 0.8006 0.027 Uiso 1 1 calc R
C21 C 0.17612(11) 0.24414(6) 0.84679(8) 0.0190(3) Uani 1 1 d .
C22 C 0.17004(11) 0.29552(6) 0.89177(8) 0.0181(3) Uani 1 1 d .
C23 C 0.26276(11) 0.31546(7) 0.92783(8) 0.0200(3) Uani 1 1 d .
C24 C 0.08595(11) 0.32252(6) 0.90355(8) 0.0194(3) Uani 1 1 d .
H24A H 0.0220 0.3102 0.8787 0.023 Uiso 1 1 calc R
C25 C 0.27575(11) 0.36043(6) 0.97662(8) 0.0189(3) Uani 1 1 d .
H25A H 0.3399 0.3731 1.0006 0.023 Uiso 1 1 calc R
C26 C 0.09758(10) 0.36816(6) 0.95281(8) 0.0167(3) Uani 1 1 d .
H26A H 0.0407 0.3870 0.9615 0.020 Uiso 1 1 calc R
C27 C 0.19078(10) 0.38670(6) 0.98953(7) 0.0155(3) Uani 1 1 d .
C28 C 0.20116(11) 0.43221(6) 1.04735(8) 0.0154(3) Uani 1 1 d .
N1 N 0.48262(9) 0.00680(5) 0.67321(7) 0.0169(2) Uani 1 1 d .
N2 N -0.02266(8) -0.00944(5) 0.64232(6) 0.0138(2) Uani 1 1 d .
C29 C 0.53148(11) -0.04340(7) 0.68436(9) 0.0226(3) Uani 1 1 d .
H29A H 0.4983 -0.0762 0.6972 0.027 Uiso 1 1 calc R
C30 C 0.52957(11) 0.05272(7) 0.65475(9) 0.0242(3) Uani 1 1 d .
H30A H 0.4956 0.0885 0.6472 0.029 Uiso 1 1 calc R
C31 C 0.62808(11) -0.04932(7) 0.67793(9) 0.0240(3) Uani 1 1 d .
H31A H 0.6608 -0.0854 0.6868 0.029 Uiso 1 1 calc R
C32 C 0.62549(11) 0.05013(7) 0.64632(10) 0.0262(3) Uani 1 1 d .
H32A H 0.6563 0.0835 0.6324 0.031 Uiso 1 1 calc R
C33 C 0.67661(11) -0.00178(7) 0.65838(8) 0.0189(3) Uani 1 1 d .
C34 C -0.21928(10) -0.00552(6) 0.65194(8) 0.0182(3) Uani 1 1 d .
C35 C -0.15289(11) -0.04177(7) 0.69650(9) 0.0217(3) Uani 1 1 d .
H35A H -0.1739 -0.0661 0.7306 0.026 Uiso 1 1 calc R
C36 C -0.18540(11) 0.02760(7) 0.60064(9) 0.0249(3) Uani 1 1 d .
H36A H -0.2294 0.0521 0.5683 0.030 Uiso 1 1 calc R
C37 C -0.05559(11) -0.04207(7) 0.69060(9) 0.0209(3) Uani 1 1 d .
H37A H -0.0100 -0.0664 0.7221 0.025 Uiso 1 1 calc R
C38 C -0.08735(11) 0.02420(7) 0.59767(8) 0.0201(3) Uani 1 1 d .
H38A H -0.0649 0.0466 0.5625 0.024 Uiso 1 1 calc R

loop_
_atom_site_aniso_label
_atom_site_aniso_U_11
_atom_site_aniso_U_22
_atom_site_aniso_U_33
_atom_site_aniso_U_23
_atom_site_aniso_U_13
_atom_site_aniso_U_12
Zn1 0.00797(8) 0.01294(8) 0.01369(8) -0.00018(6) 0.00370(6) 0.00039(5)
Zn2 0.00807(8) 0.01233(8) 0.01322(8) 0.00032(5) 0.00390(6) -0.00024(5)
S1 0.01267(18) 0.0312(2) 0.0527(3) -0.0261(2) 0.00548(18) -0.00168(15)
S2 0.01145(17) 0.0285(2) 0.0361(2) -0.01970(17) 0.00460(15) 0.00002(14)
O1 0.0179(5) 0.0260(6) 0.0323(6) -0.0157(5) 0.0064(5) -0.0026(4)
O2 0.0169(5) 0.0194(5) 0.0226(5) -0.0053(4) 0.0048(4) 0.0025(4)
O3 0.0171(5) 0.0213(5) 0.0222(5) -0.0069(4) 0.0046(4) -0.0031(4)
O4 0.0192(5) 0.0209(5) 0.0227(5) -0.0091(4) 0.0002(4) 0.0038(4)
O5 0.0202(5) 0.0172(5) 0.0269(6) -0.0068(4) 0.0046(4) 0.0026(4)
O6 0.0231(6) 0.0191(5) 0.0231(5) -0.0072(4) 0.0072(4) -0.0050(4)
O7 0.0174(5) 0.0205(5) 0.0177(5) -0.0040(4) 0.0050(4) 0.0053(4)
O8 0.0155(5) 0.0308(6) 0.0222(5) -0.0110(4) 0.0038(4) -0.0004(4)
O9 0.0279(7) 0.0663(10) 0.0668(10) -0.0459(9) -0.0236(7) 0.0245(7)
O10 0.0541(10) 0.0409(8) 0.1162(15) -0.0402(9) 0.0588(10) -0.0283(7)
O11 0.0196(6) 0.0384(7) 0.0466(8) -0.0214(6) -0.0084(5) 0.0107(5)
O12 0.0213(6) 0.0400(7) 0.0609(9) -0.0285(7) 0.0220(6) -0.0114(5)
C1 0.0166(7) 0.0164(7) 0.0163(7) -0.0015(5) 0.0042(5) 0.0004(5)
C2 0.0169(7) 0.0171(7) 0.0160(7) -0.0023(5) 0.0021(5) 0.0027(5)
C3 0.0134(7) 0.0200(7) 0.0205(7) -0.0034(5) 0.0032(5) 0.0017(5)
C4 0.0161(7) 0.0248(8) 0.0307(8) -0.0118(6) 0.0026(6) -0.0016(6)
C5 0.0128(7) 0.0191(7) 0.0238(7) -0.0058(6) 0.0009(6) 0.0007(5)
C6 0.0145(7) 0.0300(9) 0.0402(10) -0.0170(7) 0.0037(7) 0.0012(6)
C7 0.0143(7) 0.0226(8) 0.0303(8) -0.0102(6) 0.0024(6) 0.0027(6)
C8 0.0156(7) 0.0232(8) 0.0392(9) -0.0163(7) 0.0010(7) 0.0009(6)
C9 0.0138(7) 0.0229(8) 0.0372(9) -0.0124(7) 0.0039(6) 0.0029(6)
C10 0.0130(8) 0.0423(11) 0.0669(14) -0.0370(10) 0.0008(8) -0.0005(7)
C11 0.0132(7) 0.0229(8) 0.0347(9) -0.0121(7) 0.0011(6) -0.0006(6)
C12 0.0145(8) 0.0376(10) 0.0564(12) -0.0280(9) 0.0015(8) 0.0042(7)
C13 0.0164(7) 0.0198(7) 0.0296(8) -0.0097(6) 0.0005(6) 0.0028(6)
C14 0.0175(7) 0.0142(6) 0.0180(7) -0.0007(5) 0.0027(5) -0.0007(5)
C15 0.0216(7) 0.0145(6) 0.0150(7) -0.0010(5) 0.0046(6) 0.0001(5)
C16 0.0179(7) 0.0164(7) 0.0186(7) -0.0047(5) 0.0051(6) 0.0001(5)
C17 0.0165(7) 0.0222(7) 0.0249(8) -0.0080(6) 0.0065(6) 0.0011(6)
C18 0.0171(7) 0.0215(7) 0.0244(8) -0.0072(6) 0.0034(6) -0.0028(6)
C19 0.0136(7) 0.0219(7) 0.0254(8) -0.0102(6) 0.0037(6) -0.0020(5)
C20 0.0138(7) 0.0240(8) 0.0280(8) -0.0077(6) 0.0034(6) 0.0011(6)
C21 0.0142(7) 0.0204(7) 0.0228(7) -0.0060(6) 0.0052(6) 0.0012(5)
C22 0.0144(7) 0.0207(7) 0.0189(7) -0.0055(6) 0.0031(5) 0.0011(5)
C23 0.0140(7) 0.0229(7) 0.0236(8) -0.0083(6) 0.0055(6) 0.0023(5)
C24 0.0132(7) 0.0214(7) 0.0228(7) -0.0052(6) 0.0022(6) -0.0003(5)
C25 0.0129(7) 0.0224(7) 0.0208(7) -0.0074(6) 0.0027(5) 0.0000(5)
C26 0.0141(7) 0.0166(7) 0.0197(7) -0.0014(5) 0.0046(5) 0.0026(5)
C27 0.0159(7) 0.0158(6) 0.0152(6) -0.0023(5) 0.0044(5) 0.0012(5)
C28 0.0172(7) 0.0151(6) 0.0147(6) -0.0012(5) 0.0052(5) 0.0002(5)
N1 0.0103(6) 0.0234(6) 0.0179(6) -0.0020(5) 0.0048(5) 0.0006(5)
N2 0.0103(5) 0.0160(5) 0.0159(6) 0.0002(4) 0.0042(4) 0.0001(4)
C29 0.0134(7) 0.0212(7) 0.0350(9) -0.0015(6) 0.0095(6) -0.0013(6)
C30 0.0152(7) 0.0243(8) 0.0340(9) 0.0055(6) 0.0076(6) 0.0038(6)
C31 0.0137(7) 0.0228(8) 0.0362(9) -0.0019(6) 0.0069(6) 0.0019(6)
C32 0.0142(7) 0.0269(8) 0.0396(10) 0.0100(7) 0.0101(7) 0.0021(6)
C33 0.0104(7) 0.0274(8) 0.0200(7) 0.0003(6) 0.0056(5) 0.0014(5)
C34 0.0097(6) 0.0244(7) 0.0212(7) 0.0014(6) 0.0051(5) 0.0005(5)
C35 0.0153(7) 0.0241(8) 0.0279(8) 0.0090(6) 0.0096(6) 0.0010(6)
C36 0.0143(7) 0.0345(9) 0.0265(8) 0.0135(7) 0.0059(6) 0.0076(6)
C37 0.0132(7) 0.0238(7) 0.0263(8) 0.0098(6) 0.0060(6) 0.0037(6)
C38 0.0154(7) 0.0257(8) 0.0201(7) 0.0072(6) 0.0063(6) 0.0031(6)

loop_
_atom_type_symbol
_atom_type_description
_atom_type_scat_dispersion_real
_atom_type_scat_dispersion_imag
_atom_type_scat_source
C C 0.0033 0.0016 'International Tables Vol C Tables 4.2.6.8 and 6.1.1.4'
H H 0.0000 0.0000 'International Tables Vol C Tables 4.2.6.8 and 6.1.1.4'
N N 0.0061 0.0033 'International Tables Vol C Tables 4.2.6.8 and 6.1.1.4'
O O 0.0106 0.0060 'International Tables Vol C Tables 4.2.6.8 and 6.1.1.4'
S S 0.1246 0.1234 'International Tables Vol C Tables 4.2.6.8 and 6.1.1.4'
Zn Zn 0.2839 1.4301 'International Tables Vol C Tables 4.2.6.8 and 6.1.1.4'

loop_
_geom_angle_atom_site_label_1
_geom_angle_atom_site_label_2
_geom_angle_atom_site_label_3
_geom_angle
_geom_angle_site_symmetry_1
_geom_angle_site_symmetry_3
N1 Zn1 O4 101.09(5) . 4_556
N1 Zn1 O5 105.17(5) . .
O4 Zn1 O5 91.75(5) 4_556 .
N1 Zn1 O8 99.72(5) . 4_565
O4 Zn1 O8 158.39(4) 4_556 4_565
O5 Zn1 O8 88.41(5) . 4_565
N1 Zn1 O1 93.68(5) . .
O4 Zn1 O1 84.86(5) 4_556 .
O5 Zn1 O1 161.15(4) . .
O8 Zn1 O1 88.04(5) 4_565 .
N1 Zn1 Zn2 162.84(4) . .
O4 Zn1 Zn2 82.75(3) 4_556 .
O5 Zn1 Zn2 91.34(3) . .
O8 Zn1 Zn2 75.64(3) 4_565 .
O1 Zn1 Zn2 69.85(3) . .
N2 Zn2 O7 101.66(4) . 4_565
N2 Zn2 O3 97.76(4) . 4_556
O7 Zn2 O3 160.37(4) 4_565 4_556
N2 Zn2 O2 105.43(4) . .
O7 Zn2 O2 89.44(4) 4_565 .
O3 Zn2 O2 88.17(4) 4_556 .
N2 Zn2 O6 97.43(4) . .
O7 Zn2 O6 86.09(4) 4_565 .
O3 Zn2 O6 88.58(5) 4_556 .
O2 Zn2 O6 157.14(4) . .
N2 Zn2 Zn1 164.21(3) . .
O7 Zn2 Zn1 83.94(3) 4_565 .
O3 Zn2 Zn1 76.55(3) 4_556 .
O2 Zn2 Zn1 89.26(3) . .
O6 Zn2 Zn1 67.99(3) . .
O9 S1 O10 117.32(12) . .
O9 S1 C9 111.86(9) . .
O10 S1 C9 110.65(9) . .
O9 S1 C5 110.40(9) . .
O10 S1 C5 111.24(9) . .
C9 S1 C5 92.70(7) . .
O12 S2 O11 116.95(9) . .
O12 S2 C19 112.35(8) . .
O11 S2 C19 110.27(8) . .
O12 S2 C23 111.43(8) . .
O11 S2 C23 110.56(8) . .
C19 S2 C23 92.71(7) . .
C1 O1 Zn1 139.96(10) . .
C1 O2 Zn2 115.10(9) . .
C14 O3 Zn2 130.49(10) . 4
C14 O4 Zn1 122.55(9) . 4
C15 O5 Zn1 112.96(9) . .
C15 O6 Zn2 141.70(10) . .
C28 O7 Zn2 121.56(9) . 4_566
C28 O8 Zn1 132.06(9) . 4_566
O1 C1 O2 125.64(13) . .
O1 C1 C2 116.50(13) . .
O2 C1 C2 117.86(13) . .
C4 C2 C3 120.05(13) . .
C4 C2 C1 120.03(13) . .
C3 C2 C1 119.91(13) . .
C5 C3 C2 117.54(13) . .
C5 C3 H3A 121.2 . .
C2 C3 H3A 121.2 . .
C2 C4 C6 122.03(14) . .
C2 C4 H4A 119.0 . .
C6 C4 H4A 119.0 . .
C3 C5 C7 122.97(14) . .
C3 C5 S1 126.35(11) . .
C7 C5 S1 110.68(11) . .
C7 C6 C4 118.01(15) . .
C7 C6 H6A 121.0 . .
C4 C6 H6A 121.0 . .
C6 C7 C5 119.34(14) . .
C6 C7 C8 127.79(14) . .
C5 C7 C8 112.87(13) . .
C10 C8 C9 119.09(14) . .
C10 C8 C7 128.06(15) . .
C9 C8 C7 112.85(13) . .
C11 C9 C8 122.75(14) . .
C11 C9 S1 126.43(12) . .
C8 C9 S1 110.82(11) . .
C8 C10 C12 119.12(16) . .
C8 C10 H10A 120.4 . .
C12 C10 H10A 120.4 . .
C9 C11 C13 117.80(14) . .
C9 C11 H11A 121.1 . .
C13 C11 H11A 121.1 . .
C10 C12 C13 120.93(15) . .
C10 C12 H12A 119.5 . .
C13 C12 H12A 119.5 . .
C12 C13 C11 120.22(14) . .
C12 C13 C14 120.34(14) . .
C11 C13 C14 119.37(13) . .
O3 C14 O4 126.45(13) . .
O3 C14 C13 116.50(13) . .
O4 C14 C13 117.05(13) . .
O6 C15 O5 125.88(13) . .
O6 C15 C16 116.58(13) . .
O5 C15 C16 117.54(13) . .
C18 C16 C17 120.46(13) . .
C18 C16 C15 119.60(13) . .
C17 C16 C15 119.93(13) . .
C19 C17 C16 117.17(14) . .
C19 C17 H17A 121.4 . .
C16 C17 H17A 121.4 . .
C20 C18 C16 121.51(14) . .
C20 C18 H18A 119.2 . .
C16 C18 H18A 119.2 . .
C17 C19 C21 123.03(14) . .
C17 C19 S2 126.47(12) . .
C21 C19 S2 110.44(11) . .
C18 C20 C21 118.69(14) . .
C18 C20 H20A 120.7 . .
C21 C20 H20A 120.7 . .
C20 C21 C19 119.10(13) . .
C20 C21 C22 127.62(13) . .
C19 C21 C22 113.27(13) . .
C24 C22 C23 119.39(13) . .
C24 C22 C21 128.08(13) . .
C23 C22 C21 112.46(12) . .
C25 C23 C22 123.05(13) . .
C25 C23 S2 125.64(12) . .
C22 C23 S2 111.12(11) . .
C22 C24 C26 118.39(13) . .
C22 C24 H24A 120.8 . .
C26 C24 H24A 120.8 . .
C23 C25 C27 117.34(13) . .
C23 C25 H25A 121.3 . .
C27 C25 H25A 121.3 . .
C27 C26 C24 121.41(13) . .
C27 C26 H26A 119.3 . .
C24 C26 H26A 119.3 . .
C26 C27 C25 120.38(13) . .
C26 C27 C28 120.30(12) . .
C25 C27 C28 119.17(13) . .
O8 C28 O7 126.44(13) . .
O8 C28 C27 116.53(12) . .
O7 C28 C27 117.01(13) . .
C30 N1 C29 118.32(13) . .
C30 N1 Zn1 121.38(10) . .
C29 N1 Zn1 120.04(10) . .
C38 N2 C37 118.28(12) . .
C38 N2 Zn2 121.14(10) . .
C37 N2 Zn2 120.53(10) . .
N1 C29 C31 122.68(14) . .
N1 C29 H29A 118.7 . .
C31 C29 H29A 118.7 . .
N1 C30 C32 122.48(15) . .
N1 C30 H30A 118.8 . .
C32 C30 H30A 118.8 . .
C29 C31 C33 119.01(14) . .
C29 C31 H31A 120.5 . .
C33 C31 H31A 120.5 . .
C30 C32 C33 119.33(15) . .
C30 C32 H32A 120.3 . .
C33 C32 H32A 120.3 . .
C31 C33 C32 118.18(13) . .
C31 C33 C34 121.20(14) . 1_655
C32 C33 C34 120.61(14) . 1_655
C35 C34 C36 118.18(13) . .
C35 C34 C33 120.97(13) . 1_455
C36 C34 C33 120.84(13) . 1_455
C37 C35 C34 118.94(14) . .
C37 C35 H35A 120.5 . .
C34 C35 H35A 120.5 . .
C38 C36 C34 119.17(14) . .
C38 C36 H36A 120.4 . .
C34 C36 H36A 120.4 . .
N2 C37 C35 122.83(14) . .
N2 C37 H37A 118.6 . .
C35 C37 H37A 118.6 . .
N2 C38 C36 122.53(14) . .
N2 C38 H38A 118.7 . .
C36 C38 H38A 118.7 . .

loop_
_geom_bond_atom_site_label_1
_geom_bond_atom_site_label_2
_geom_bond_distance
_geom_bond_site_symmetry_2
Zn1 N1 2.0097(12) .
Zn1 O4 2.0241(10) 4_556
Zn1 O5 2.0270(10) .
Zn1 O8 2.0365(11) 4_565
Zn1 O1 2.0641(11) .
Zn1 Zn2 2.9674(4) .
Zn2 N2 2.0170(12) .
Zn2 O7 2.0245(10) 4_565
Zn2 O3 2.0340(10) 4_556
Zn2 O2 2.0430(10) .
Zn2 O6 2.0762(10) .
S1 O9 1.4219(16) .
S1 O10 1.4290(17) .
S1 C9 1.7663(15) .
S1 C5 1.7671(15) .
S2 O12 1.4330(14) .
S2 O11 1.4384(15) .
S2 C19 1.7701(15) .
S2 C23 1.7704(15) .
O1 C1 1.2528(18) .
O2 C1 1.2588(17) .
O3 C14 1.2531(18) .
O3 Zn2 2.0340(10) 4
O4 C14 1.2555(18) .
O4 Zn1 2.0241(10) 4
O5 C15 1.2607(18) .
O6 C15 1.2535(18) .
O7 C28 1.2618(17) .
O7 Zn2 2.0245(10) 4_566
O8 C28 1.2578(18) .
O8 Zn1 2.0365(11) 4_566
C1 C2 1.4964(19) .
C2 C4 1.390(2) .
C2 C3 1.394(2) .
C3 C5 1.376(2) .
C3 H3A 0.9500 .
C4 C6 1.392(2) .
C4 H4A 0.9500 .
C5 C7 1.396(2) .
C6 C7 1.388(2) .
C6 H6A 0.9500 .
C7 C8 1.472(2) .
C8 C10 1.387(2) .
C8 C9 1.393(2) .
C9 C11 1.377(2) .
C10 C12 1.390(2) .
C10 H10A 0.9500 .
C11 C13 1.397(2) .
C11 H11A 0.9500 .
C12 C13 1.396(2) .
C12 H12A 0.9500 .
C13 C14 1.497(2) .
C15 C16 1.5079(19) .
C16 C18 1.394(2) .
C16 C17 1.398(2) .
C17 C19 1.378(2) .
C17 H17A 0.9500 .
C18 C20 1.384(2) .
C18 H18A 0.9500 .
C19 C21 1.398(2) .
C20 C21 1.389(2) .
C20 H20A 0.9500 .
C21 C22 1.4776(19) .
C22 C24 1.388(2) .
C22 C23 1.393(2) .
C23 C25 1.377(2) .
C24 C26 1.395(2) .
C24 H24A 0.9500 .
C25 C27 1.3985(19) .
C25 H25A 0.9500 .
C26 C27 1.391(2) .
C26 H26A 0.9500 .
C27 C28 1.5025(19) .
N1 C30 1.337(2) .
N1 C29 1.342(2) .
N2 C38 1.3361(19) .
N2 C37 1.3427(18) .
C29 C31 1.382(2) .
C29 H29A 0.9500 .
C30 C32 1.379(2) .
C30 H30A 0.9500 .
C31 C33 1.386(2) .
C31 H31A 0.9500 .
C32 C33 1.391(2) .
C32 H32A 0.9500 .
C33 C34 1.482(2) 1_655
C34 C35 1.384(2) .
C34 C36 1.399(2) .
C34 C33 1.482(2) 1_455
C35 C37 1.382(2) .
C35 H35A 0.9500 .
C36 C38 1.379(2) .
C36 H36A 0.9500 .
C37 H37A 0.9500 .
C38 H38A 0.9500 .
